data_4081700
loop_
_publ_author_name
'You, Xu'
'Yu, Shasha'
'Liu, Yuanhong'

_publ_section_title
;
 Reactions of Zirconocene Butadiyne or Monoyne Complexes with Nitriles:
 Straightfoward Synthesis of Functionalized Pyrimidines
;
_journal_issue 19
_journal_name_full Organometallics
_journal_page_first 5273
_journal_paper_doi 10.1021/om400880r
_journal_volume 32
_journal_year 2013
_chemical_formula_sum 'C31 H41 Br N2 O Si2'
_chemical_formula_weight 593.75
_chemical_name_systematic
; 
 ? 
;
_space_group_IT_number 14
_symmetry_cell_setting monoclinic
_symmetry_space_group_name_Hall '-P 2yn'
_symmetry_space_group_name_H-M 'P 1 21/n 1'
_atom_sites_solution_hydrogens geom
_atom_sites_solution_primary direct
_atom_sites_solution_secondary difmap
_audit_creation_method SHELXL-97
_cell_angle_alpha 90.00
_cell_angle_beta 111.802(2)
_cell_angle_gamma 90.00
_cell_formula_units_Z 4
_cell_length_a 10.0497(10)
_cell_length_b 28.013(3)
_cell_length_c 12.5855(11)
_cell_measurement_reflns_used 2990
_cell_measurement_temperature 293(2)
_cell_measurement_theta_max 42.603
_cell_measurement_theta_min 4.461
_cell_volume 3289.7(6)
_computing_cell_refinement 'Bruker SMART'
_computing_data_collection 'Bruker SMART'
_computing_data_reduction 'Bruker SHELXTL'
_computing_molecular_graphics 'Bruker SHELXTL'
_computing_publication_material 'Bruker SHELXTL'
_computing_structure_refinement 'SHELXL-97 (Sheldrick, 1997)'
_computing_structure_solution 'SHELXS-97 (Sheldrick, 1990)'
_diffrn_ambient_temperature 293(2)
_diffrn_measured_fraction_theta_full 0.999
_diffrn_measured_fraction_theta_max 0.999
_diffrn_measurement_device_type 'CCD area detector'
_diffrn_measurement_method 'phi and omega scans'
_diffrn_radiation_monochromator graphite
_diffrn_radiation_source 'fine-focus sealed tube'
_diffrn_radiation_type MoK\a
_diffrn_radiation_wavelength 0.71073
_diffrn_reflns_av_R_equivalents 0.0541
_diffrn_reflns_av_sigmaI/netI 0.0676
_diffrn_reflns_limit_h_max 12
_diffrn_reflns_limit_h_min -10
_diffrn_reflns_limit_k_max 28
_diffrn_reflns_limit_k_min -33
_diffrn_reflns_limit_l_max 15
_diffrn_reflns_limit_l_min -15
_diffrn_reflns_number 19034
_diffrn_reflns_theta_full 25.50
_diffrn_reflns_theta_max 25.50
_diffrn_reflns_theta_min 1.45
_exptl_absorpt_coefficient_mu 1.346
_exptl_absorpt_correction_T_max 1.00000
_exptl_absorpt_correction_T_min 0.09053
_exptl_absorpt_correction_type empirical
_exptl_absorpt_process_details sadabs
_exptl_crystal_colour colorless
_exptl_crystal_density_diffrn 1.199
_exptl_crystal_density_method 'not measured'
_exptl_crystal_description prismatic
_exptl_crystal_F_000 1248
_exptl_crystal_size_max 0.256
_exptl_crystal_size_mid 0.211
_exptl_crystal_size_min 0.157
_refine_diff_density_max 0.879
_refine_diff_density_min -0.557
_refine_diff_density_rms 0.084
_refine_ls_extinction_expression Fc^*^=kFc[1+0.001xFc^2^\l^3^/sin(2\q)]^-1/4^
_refine_ls_extinction_method SHELXL
_refine_ls_goodness_of_fit_ref 1.053
_refine_ls_hydrogen_treatment constr
_refine_ls_matrix_type full
_refine_ls_number_parameters 346
_refine_ls_number_reflns 6112
_refine_ls_number_restraints 30
_refine_ls_restrained_S_all 1.071
_refine_ls_R_factor_all 0.1334
_refine_ls_R_factor_gt 0.0816
_refine_ls_shift/su_max 0.009
_refine_ls_shift/su_mean 0.000
_refine_ls_structure_factor_coef Fsqd
_refine_ls_weighting_details 'calc w=1/[\s^2^(Fo^2^)+(0.1320P)^2^+1.4501P] where P=(Fo^2^+2Fc^2^)/3'
_refine_ls_weighting_scheme calc
_refine_ls_wR_factor_gt 0.2213
_refine_ls_wR_factor_ref 0.2578
_reflns_number_gt 3393
_reflns_number_total 6112
_reflns_threshold_expression >2sigma(I)
_cod_data_source_file om400880r_si_002.cif
_cod_data_source_block cd21314_(compound_4n)
_cod_depositor_comments
;
The following automatic conversions were performed:

'_symmetry_cell_setting' value 'Monoclinic' changed to 'monoclinic'
according to /home/saulius/struct/CIF-dictionaries/cif_core.dic
dictionary named 'cif_core.dic' version 2.4.2 from 2011-04-26.

Automatic conversion script
Id: cif_fix_values 1891 2012-01-12 08:04:46Z andrius 
;
_cod_original_cell_volume 3289.7(5)
_cod_original_sg_symbol_H-M P2(1)/n
_cod_database_code 4081700

loop_
_symmetry_equiv_pos_as_xyz
'x, y, z'
'-x+1/2, y+1/2, -z+1/2'
'-x, -y, -z'
'x-1/2, -y-1/2, z-1/2'

loop_
_atom_site_label
_atom_site_type_symbol
_atom_site_fract_x
_atom_site_fract_y
_atom_site_fract_z
_atom_site_U_iso_or_equiv
_atom_site_adp_type
_atom_site_occupancy
_atom_site_symmetry_multiplicity
_atom_site_calc_flag
_atom_site_refinement_flags
Br1 Br 0.94709(12) 0.01667(3) 0.76616(10) 0.1469(5) Uani 1 1 d .
Si1 Si 0.9673(2) 0.40980(6) 0.66453(16) 0.0937(6) Uani 1 1 d .
Si2 Si 0.92239(19) 0.37365(5) 1.07292(12) 0.0740(5) Uani 1 1 d .
N1 N 0.9513(4) 0.22404(13) 1.0527(3) 0.0538(9) Uani 1 1 d .
N2 N 0.9632(4) 0.25555(13) 0.8825(3) 0.0558(9) Uani 1 1 d .
O1 O 0.9612(4) 0.26297(14) 1.5432(2) 0.0802(11) Uani 1 1 d .
C1 C 0.9568(4) 0.21978(15) 0.9493(3) 0.0510(10) Uani 1 1 d .
C2 C 0.9477(4) 0.26813(16) 1.0915(3) 0.0508(10) Uani 1 1 d .
C3 C 0.9462(5) 0.30991(15) 1.0276(3) 0.0540(11) Uani 1 1 d .
C4 C 0.9581(5) 0.29953(16) 0.9219(4) 0.0573(11) Uani 1 1 d .
C5 C 0.9629(6) 0.33626(18) 0.8423(4) 0.0722(14) Uani 1 1 d .
C6 C 0.9645(7) 0.3642(2) 0.7710(5) 0.0898(18) Uani 1 1 d .
C7 C 0.9574(5) 0.17049(16) 0.9061(4) 0.0604(12) Uani 1 1 d .
C8 C 0.9720(6) 0.16243(19) 0.8031(4) 0.0748(14) Uani 1 1 d .
H8 H 0.9848 0.1881 0.7610 0.090 Uiso 1 1 calc R
C9 C 0.9679(7) 0.1168(2) 0.7619(5) 0.0894(18) Uani 1 1 d .
H9 H 0.9759 0.1116 0.6915 0.107 Uiso 1 1 calc R
C10 C 0.9521(7) 0.0794(2) 0.8243(6) 0.0904(18) Uani 1 1 d .
C11 C 0.9377(9) 0.0861(2) 0.9268(7) 0.111(2) Uani 1 1 d .
H11 H 0.9260 0.0602 0.9689 0.133 Uiso 1 1 calc R
C12 C 0.9409(7) 0.13186(19) 0.9664(5) 0.0871(18) Uani 1 1 d .
H12 H 0.9316 0.1368 1.0364 0.105 Uiso 1 1 calc R
C13 C 0.9450(5) 0.26858(15) 1.2095(3) 0.0519(10) Uani 1 1 d .
C14 C 1.0706(5) 0.2749(2) 1.3030(4) 0.0727(14) Uani 1 1 d .
H14 H 1.1556 0.2807 1.2918 0.087 Uiso 1 1 calc R
C15 C 1.0714(5) 0.2728(2) 1.4119(4) 0.0752(15) Uani 1 1 d .
H15 H 1.1567 0.2776 1.4739 0.090 Uiso 1 1 calc R
C16 C 0.9478(5) 0.26386(17) 1.4305(3) 0.0590(12) Uani 1 1 d .
C17 C 0.8221(5) 0.25805(17) 1.3392(3) 0.0592(12) Uani 1 1 d .
H17 H 0.7370 0.2526 1.3505 0.071 Uiso 1 1 calc R
C18 C 0.8227(5) 0.26034(17) 1.2296(3) 0.0600(12) Uani 1 1 d .
H18 H 0.7370 0.2561 1.1676 0.072 Uiso 1 1 calc R
C19 C 0.8414(7) 0.2564(2) 1.5659(4) 0.0873(18) Uani 1 1 d .
H19A H 0.7726 0.2807 1.5280 0.131 Uiso 1 1 calc R
H19B H 0.8646 0.2584 1.6470 0.131 Uiso 1 1 calc R
H19C H 0.8017 0.2256 1.5389 0.131 Uiso 1 1 calc R
C20 C 0.8935(11) 0.4653(3) 0.6937(8) 0.148(4) Uani 1 1 d .
H20A H 0.9459 0.4749 0.7713 0.222 Uiso 1 1 calc R
H20B H 0.7945 0.4607 0.6825 0.222 Uiso 1 1 calc R
H20C H 0.9010 0.4897 0.6426 0.222 Uiso 1 1 calc R
C21 C 0.8641(9) 0.3895(3) 0.5194(6) 0.125(3) Uani 1 1 d .
H21A H 0.8598 0.4146 0.4662 0.187 Uiso 1 1 calc R
H21B H 0.7687 0.3814 0.5133 0.187 Uiso 1 1 calc R
H21C H 0.9094 0.3620 0.5024 0.187 Uiso 1 1 calc R
C22 C 1.1513(9) 0.4117(3) 0.6980(9) 0.147(3) Uani 1 1 d U
C23 C 1.1637(15) 0.4521(5) 0.5891(12) 0.228(7) Uani 1 1 d .
H23A H 1.1503 0.4843 0.6090 0.342 Uiso 1 1 calc R
H23B H 1.0910 0.4442 0.5166 0.342 Uiso 1 1 calc R
H23C H 1.2565 0.4490 0.5843 0.342 Uiso 1 1 calc R
C24 C 1.2210(9) 0.3672(3) 0.6722(8) 0.144(3) Uani 1 1 d U
H24A H 1.3177 0.3744 0.6802 0.215 Uiso 1 1 calc R
H24B H 1.1677 0.3568 0.5953 0.215 Uiso 1 1 calc R
H24C H 1.2216 0.3423 0.7248 0.215 Uiso 1 1 calc R
C25 C 1.2418(10) 0.4360(4) 0.8111(9) 0.154(3) Uani 1 1 d U
H25A H 1.2429 0.4165 0.8741 0.231 Uiso 1 1 calc R
H25B H 1.2011 0.4666 0.8158 0.231 Uiso 1 1 calc R
H25C H 1.3380 0.4403 0.8143 0.231 Uiso 1 1 calc R
C26 C 0.9725(10) 0.3814(2) 1.2311(5) 0.116(3) Uani 1 1 d .
H26A H 1.0683 0.3699 1.2707 0.174 Uiso 1 1 calc R
H26B H 0.9072 0.3636 1.2555 0.174 Uiso 1 1 calc R
H26C H 0.9676 0.4146 1.2482 0.174 Uiso 1 1 calc R
C27 C 1.0464(9) 0.4158(2) 1.0397(6) 0.113(2) Uani 1 1 d .
H27A H 1.0633 0.4432 1.0888 0.170 Uiso 1 1 calc R
H27B H 1.0037 0.4259 0.9613 0.170 Uiso 1 1 calc R
H27C H 1.1356 0.4001 1.0518 0.170 Uiso 1 1 calc R
C28 C 0.7285(8) 0.3905(2) 0.9979(6) 0.0971(17) Uani 1 1 d U
C29 C 0.6313(8) 0.3558(3) 1.0322(7) 0.119(2) Uani 1 1 d U
H29A H 0.5334 0.3662 0.9979 0.179 Uiso 1 1 calc R
H29B H 0.6599 0.3556 1.1139 0.179 Uiso 1 1 calc R
H29C H 0.6401 0.3242 1.0060 0.179 Uiso 1 1 calc R
C30 C 0.7030(11) 0.4413(3) 1.0323(8) 0.147(3) Uani 1 1 d U
H30A H 0.7598 0.4635 1.0091 0.221 Uiso 1 1 calc R
H30B H 0.7298 0.4428 1.1138 0.221 Uiso 1 1 calc R
H30C H 0.6034 0.4493 0.9955 0.221 Uiso 1 1 calc R
C31 C 0.6791(8) 0.3890(3) 0.8695(6) 0.114(2) Uani 1 1 d U
H31A H 0.6932 0.3576 0.8456 0.171 Uiso 1 1 calc R
H31B H 0.7332 0.4116 0.8445 0.171 Uiso 1 1 calc R
H31C H 0.5791 0.3971 0.8366 0.171 Uiso 1 1 calc R

loop_
_atom_site_aniso_label
_atom_site_aniso_U_11
_atom_site_aniso_U_22
_atom_site_aniso_U_33
_atom_site_aniso_U_23
_atom_site_aniso_U_13
_atom_site_aniso_U_12
Br1 0.1994(11) 0.0774(5) 0.2135(11) -0.0509(5) 0.1342(9) -0.0203(5)
Si1 0.1226(16) 0.0839(11) 0.0977(12) 0.0216(9) 0.0676(11) 0.0094(10)
Si2 0.1117(13) 0.0588(8) 0.0625(8) -0.0017(6) 0.0453(8) -0.0001(7)
N1 0.055(2) 0.061(2) 0.050(2) 0.0053(16) 0.0246(17) 0.0011(17)
N2 0.064(2) 0.060(2) 0.053(2) 0.0026(17) 0.0328(18) 0.0005(17)
O1 0.074(3) 0.121(3) 0.0388(17) 0.0141(17) 0.0127(16) 0.012(2)
C1 0.043(3) 0.061(3) 0.055(2) 0.002(2) 0.024(2) 0.0015(19)
C2 0.045(3) 0.062(3) 0.045(2) 0.0020(19) 0.0167(19) 0.001(2)
C3 0.063(3) 0.056(3) 0.047(2) 0.0029(19) 0.025(2) -0.001(2)
C4 0.065(3) 0.057(3) 0.057(3) 0.008(2) 0.032(2) 0.004(2)
C5 0.106(4) 0.064(3) 0.068(3) 0.002(2) 0.057(3) -0.003(3)
C6 0.135(6) 0.076(4) 0.083(4) -0.001(3) 0.069(4) -0.005(3)
C7 0.062(3) 0.062(3) 0.067(3) -0.004(2) 0.035(2) 0.000(2)
C8 0.099(4) 0.071(3) 0.071(3) -0.006(3) 0.051(3) -0.007(3)
C9 0.117(5) 0.085(4) 0.083(4) -0.023(3) 0.056(4) -0.010(3)
C10 0.103(5) 0.064(3) 0.129(5) -0.026(3) 0.072(4) -0.010(3)
C11 0.166(7) 0.056(3) 0.159(6) -0.005(4) 0.117(6) -0.013(4)
C12 0.131(5) 0.065(3) 0.100(4) -0.002(3) 0.083(4) 0.000(3)
C13 0.060(3) 0.054(2) 0.044(2) 0.0065(18) 0.022(2) 0.003(2)
C14 0.046(3) 0.114(4) 0.057(3) 0.008(3) 0.019(2) 0.002(3)
C15 0.052(3) 0.122(5) 0.042(3) 0.009(3) 0.006(2) 0.006(3)
C16 0.063(3) 0.074(3) 0.039(2) 0.010(2) 0.017(2) 0.010(2)
C17 0.053(3) 0.083(3) 0.044(2) 0.002(2) 0.021(2) -0.006(2)
C18 0.053(3) 0.084(3) 0.038(2) -0.005(2) 0.011(2) -0.010(2)
C19 0.106(5) 0.124(5) 0.037(2) 0.011(3) 0.032(3) -0.011(4)
C20 0.216(10) 0.100(5) 0.172(8) 0.050(5) 0.123(7) 0.065(6)
C21 0.140(7) 0.138(7) 0.099(5) 0.038(5) 0.047(5) 0.008(5)
C22 0.117(5) 0.117(5) 0.182(6) -0.060(5) 0.026(5) 0.016(4)
C23 0.249(13) 0.256(15) 0.235(12) 0.084(11) 0.153(11) -0.075(11)
C24 0.123(6) 0.148(6) 0.186(7) -0.024(5) 0.087(5) 0.013(5)
C25 0.127(6) 0.152(7) 0.179(7) -0.034(6) 0.052(5) -0.027(5)
C26 0.197(8) 0.082(4) 0.068(4) -0.016(3) 0.048(4) 0.000(4)
C27 0.157(7) 0.083(4) 0.105(5) -0.014(3) 0.055(5) -0.048(4)
C28 0.120(4) 0.087(3) 0.103(4) 0.018(3) 0.064(3) 0.031(3)
C29 0.114(5) 0.118(5) 0.148(5) 0.034(4) 0.074(4) 0.026(4)
C30 0.184(7) 0.097(5) 0.157(6) 0.004(4) 0.059(5) 0.050(5)
C31 0.116(5) 0.136(5) 0.097(4) 0.016(4) 0.047(4) 0.026(4)

loop_
_atom_type_symbol
_atom_type_description
_atom_type_scat_dispersion_real
_atom_type_scat_dispersion_imag
_atom_type_scat_source
C C 0.0033 0.0016 'International Tables Vol C Tables 4.2.6.8 and 6.1.1.4'
H H 0.0000 0.0000 'International Tables Vol C Tables 4.2.6.8 and 6.1.1.4'
N N 0.0061 0.0033 'International Tables Vol C Tables 4.2.6.8 and 6.1.1.4'
O O 0.0106 0.0060 'International Tables Vol C Tables 4.2.6.8 and 6.1.1.4'
Si Si 0.0817 0.0704 'International Tables Vol C Tables 4.2.6.8 and 6.1.1.4'
Br Br -0.2901 2.4595 'International Tables Vol C Tables 4.2.6.8 and 6.1.1.4'

loop_
_geom_angle_atom_site_label_1
_geom_angle_atom_site_label_2
_geom_angle_atom_site_label_3
_geom_angle
C22 Si1 C20 113.7(4)
C22 Si1 C21 114.2(4)
C20 Si1 C21 110.2(4)
C22 Si1 C6 98.4(4)
C20 Si1 C6 109.0(3)
C21 Si1 C6 110.6(3)
C27 Si2 C26 103.0(3)
C27 Si2 C28 112.3(3)
C26 Si2 C28 108.9(3)
C27 Si2 C3 110.8(3)
C26 Si2 C3 114.2(3)
C28 Si2 C3 107.7(3)
C1 N1 C2 117.3(4)
C1 N2 C4 116.4(3)
C19 O1 C16 117.9(4)
N2 C1 N1 125.7(4)
N2 C1 C7 117.6(4)
N1 C1 C7 116.8(4)
N1 C2 C3 123.6(4)
N1 C2 C13 112.6(4)
C3 C2 C13 123.8(4)
C4 C3 C2 112.2(4)
C4 C3 Si2 122.4(3)
C2 C3 Si2 125.3(3)
N2 C4 C3 124.6(4)
N2 C4 C5 112.5(4)
C3 C4 C5 122.8(4)
C6 C5 C4 175.5(5)
C5 C6 Si1 177.4(5)
C12 C7 C8 118.1(5)
C12 C7 C1 121.0(4)
C8 C7 C1 120.9(4)
C9 C8 C7 120.6(5)
C9 C8 H8 119.7
C7 C8 H8 119.7
C10 C9 C8 119.6(5)
C10 C9 H9 120.2
C8 C9 H9 120.2
C9 C10 C11 121.3(5)
C9 C10 Br1 119.0(5)
C11 C10 Br1 119.7(5)
C10 C11 C12 118.4(5)
C10 C11 H11 120.8
C12 C11 H11 120.8
C7 C12 C11 122.0(5)
C7 C12 H12 119.0
C11 C12 H12 119.0
C18 C13 C14 117.8(4)
C18 C13 C2 122.2(4)
C14 C13 C2 120.0(4)
C15 C14 C13 120.7(5)
C15 C14 H14 119.6
C13 C14 H14 119.6
C14 C15 C16 120.7(4)
C14 C15 H15 119.6
C16 C15 H15 119.6
C17 C16 C15 119.4(4)
C17 C16 O1 124.9(4)
C15 C16 O1 115.6(4)
C16 C17 C18 119.3(4)
C16 C17 H17 120.4
C18 C17 H17 120.4
C13 C18 C17 122.0(4)
C13 C18 H18 119.0
C17 C18 H18 119.0
O1 C19 H19A 109.5
O1 C19 H19B 109.5
H19A C19 H19B 109.5
O1 C19 H19C 109.5
H19A C19 H19C 109.5
H19B C19 H19C 109.5
Si1 C20 H20A 109.5
Si1 C20 H20B 109.5
H20A C20 H20B 109.5
Si1 C20 H20C 109.5
H20A C20 H20C 109.5
H20B C20 H20C 109.5
Si1 C21 H21A 109.5
Si1 C21 H21B 109.5
H21A C21 H21B 109.5
Si1 C21 H21C 109.5
H21A C21 H21C 109.5
H21B C21 H21C 109.5
C24 C22 C25 113.6(8)
C24 C22 Si1 117.1(6)
C25 C22 Si1 116.7(7)
C24 C22 C23 100.5(8)
C25 C22 C23 103.9(8)
Si1 C22 C23 101.6(6)
C22 C23 H23A 109.5
C22 C23 H23B 109.5
H23A C23 H23B 109.5
C22 C23 H23C 109.5
H23A C23 H23C 109.5
H23B C23 H23C 109.5
C22 C24 H24A 109.5
C22 C24 H24B 109.5
H24A C24 H24B 109.5
C22 C24 H24C 109.5
H24A C24 H24C 109.5
H24B C24 H24C 109.5
C22 C25 H25A 109.5
C22 C25 H25B 109.5
H25A C25 H25B 109.5
C22 C25 H25C 109.5
H25A C25 H25C 109.5
H25B C25 H25C 109.5
Si2 C26 H26A 109.5
Si2 C26 H26B 109.5
H26A C26 H26B 109.5
Si2 C26 H26C 109.5
H26A C26 H26C 109.5
H26B C26 H26C 109.5
Si2 C27 H27A 109.5
Si2 C27 H27B 109.5
H27A C27 H27B 109.5
Si2 C27 H27C 109.5
H27A C27 H27C 109.5
H27B C27 H27C 109.5
C31 C28 C30 107.7(6)
C31 C28 C29 107.0(7)
C30 C28 C29 108.3(6)
C31 C28 Si2 113.6(4)
C30 C28 Si2 109.9(6)
C29 C28 Si2 110.3(4)
C28 C29 H29A 109.5
C28 C29 H29B 109.5
H29A C29 H29B 109.5
C28 C29 H29C 109.5
H29A C29 H29C 109.5
H29B C29 H29C 109.5
C28 C30 H30A 109.5
C28 C30 H30B 109.5
H30A C30 H30B 109.5
C28 C30 H30C 109.5
H30A C30 H30C 109.5
H30B C30 H30C 109.5
C28 C31 H31A 109.5
C28 C31 H31B 109.5
H31A C31 H31B 109.5
C28 C31 H31C 109.5
H31A C31 H31C 109.5
H31B C31 H31C 109.5

loop_
_geom_bond_atom_site_label_1
_geom_bond_atom_site_label_2
_geom_bond_distance
Br1 C10 1.897(5)
Si1 C22 1.739(9)
Si1 C20 1.818(7)
Si1 C21 1.824(8)
Si1 C6 1.859(6)
Si2 C27 1.874(6)
Si2 C26 1.876(6)
Si2 C28 1.882(7)
Si2 C3 1.916(4)
N1 C1 1.328(5)
N1 C2 1.333(5)
N2 C1 1.325(5)
N2 C4 1.336(5)
O1 C19 1.349(7)
O1 C16 1.374(5)
C1 C7 1.485(6)
C2 C3 1.416(6)
C2 C13 1.496(6)
C3 C4 1.410(6)
C4 C5 1.449(6)
C5 C6 1.195(7)
C7 C12 1.367(7)
C7 C8 1.376(6)
C8 C9 1.375(8)
C8 H8 0.9300
C9 C10 1.354(9)
C9 H9 0.9300
C10 C11 1.363(9)
C11 C12 1.372(8)
C11 H11 0.9300
C12 H12 0.9300
C13 C18 1.364(6)
C13 C14 1.380(6)
C14 C15 1.369(7)
C14 H14 0.9300
C15 C16 1.371(7)
C15 H15 0.9300
C16 C17 1.366(6)
C17 C18 1.383(6)
C17 H17 0.9300
C18 H18 0.9300
C19 H19A 0.9600
C19 H19B 0.9600
C19 H19C 0.9600
C20 H20A 0.9600
C20 H20B 0.9600
C20 H20C 0.9600
C21 H21A 0.9600
C21 H21B 0.9600
C21 H21C 0.9600
C22 C24 1.524(10)
C22 C25 1.535(12)
C22 C23 1.816(14)
C23 H23A 0.9600
C23 H23B 0.9600
C23 H23C 0.9600
C24 H24A 0.9600
C24 H24B 0.9600
C24 H24C 0.9600
C25 H25A 0.9600
C25 H25B 0.9600
C25 H25C 0.9600
C26 H26A 0.9600
C26 H26B 0.9600
C26 H26C 0.9600
C27 H27A 0.9600
C27 H27B 0.9600
C27 H27C 0.9600
C28 C31 1.504(9)
C28 C30 1.537(10)
C28 C29 1.548(10)
C29 H29A 0.9600
C29 H29B 0.9600
C29 H29C 0.9600
C30 H30A 0.9600
C30 H30B 0.9600
C30 H30C 0.9600
C31 H31A 0.9600
C31 H31B 0.9600
C31 H31C 0.9600

loop_
_geom_torsion_atom_site_label_1
_geom_torsion_atom_site_label_2
_geom_torsion_atom_site_label_3
_geom_torsion_atom_site_label_4
_geom_torsion
C4 N2 C1 N1 -2.7(6)
C4 N2 C1 C7 178.0(4)
C2 N1 C1 N2 2.1(6)
C2 N1 C1 C7 -178.6(4)
C1 N1 C2 C3 1.5(6)
C1 N1 C2 C13 -178.7(4)
N1 C2 C3 C4 -3.8(6)
C13 C2 C3 C4 176.4(4)
N1 C2 C3 Si2 173.6(3)
C13 C2 C3 Si2 -6.2(6)
C27 Si2 C3 C4 -44.0(5)
C26 Si2 C3 C4 -159.8(5)
C28 Si2 C3 C4 79.2(4)
C27 Si2 C3 C2 138.9(4)
C26 Si2 C3 C2 23.1(5)
C28 Si2 C3 C2 -97.9(4)
C1 N2 C4 C3 -0.1(7)
C1 N2 C4 C5 -178.8(4)
C2 C3 C4 N2 3.1(7)
Si2 C3 C4 N2 -174.4(4)
C2 C3 C4 C5 -178.3(5)
Si2 C3 C4 C5 4.2(7)
N2 C4 C5 C6 16(8)
C3 C4 C5 C6 -162(8)
C4 C5 C6 Si1 168(9)
C22 Si1 C6 C5 93(14)
C20 Si1 C6 C5 -26(14)
C21 Si1 C6 C5 -147(14)
N2 C1 C7 C12 -175.4(5)
N1 C1 C7 C12 5.3(7)
N2 C1 C7 C8 3.5(7)
N1 C1 C7 C8 -175.9(5)
C12 C7 C8 C9 1.0(9)
C1 C7 C8 C9 -177.9(5)
C7 C8 C9 C10 -1.3(10)
C8 C9 C10 C11 1.1(11)
C8 C9 C10 Br1 -179.9(5)
C9 C10 C11 C12 -0.6(11)
Br1 C10 C11 C12 -179.6(5)
C8 C7 C12 C11 -0.5(10)
C1 C7 C12 C11 178.4(6)
C10 C11 C12 C7 0.3(11)
N1 C2 C13 C18 -79.3(5)
C3 C2 C13 C18 100.5(5)
N1 C2 C13 C14 97.1(5)
C3 C2 C13 C14 -83.1(6)
C18 C13 C14 C15 0.1(8)
C2 C13 C14 C15 -176.4(5)
C13 C14 C15 C16 0.8(9)
C14 C15 C16 C17 -1.5(8)
C14 C15 C16 O1 -179.5(5)
C19 O1 C16 C17 -0.8(8)
C19 O1 C16 C15 177.1(5)
C15 C16 C17 C18 1.4(7)
O1 C16 C17 C18 179.1(5)
C14 C13 C18 C17 -0.3(7)
C2 C13 C18 C17 176.2(4)
C16 C17 C18 C13 -0.5(7)
C20 Si1 C22 C24 -177.9(7)
C21 Si1 C22 C24 -50.2(9)
C6 Si1 C22 C24 67.0(8)
C20 Si1 C22 C25 42.7(9)
C21 Si1 C22 C25 170.4(7)
C6 Si1 C22 C25 -72.4(8)
C20 Si1 C22 C23 -69.5(7)
C21 Si1 C22 C23 58.1(7)
C6 Si1 C22 C23 175.3(6)
C27 Si2 C28 C31 62.4(6)
C26 Si2 C28 C31 175.8(5)
C3 Si2 C28 C31 -59.9(6)
C27 Si2 C28 C30 -58.3(6)
C26 Si2 C28 C30 55.1(6)
C3 Si2 C28 C30 179.4(5)
C27 Si2 C28 C29 -177.6(5)
C26 Si2 C28 C29 -64.2(6)
C3 Si2 C28 C29 60.1(5)
